data_2231571
loop_
_publ_author_name
'Lee, Eunsil'
'Yun, Hoseop'

_publ_section_title
;
 A new mixed group 5 metal selenide, Nb~1.41~V~0.59~Se~9~
;
_journal_coeditor_code JJ2093
_journal_issue 9
_journal_name_full 'Acta Crystallographica Section E'
_journal_page_first i50
_journal_paper_doi 10.1107/S1600536811033319
_journal_volume 67
_journal_year 2011
_chemical_formula_iupac 'Nb1.41 V0.59 Se9'
_chemical_formula_moiety 'Nb5.65 Se36 V2.35'
_chemical_formula_sum 'Nb5.65 Se36 V2.35'
_chemical_formula_weight 871.69
_chemical_name_systematic
;
Niobium vanadium nonaselenide
;
_space_group_IT_number 15
_symmetry_cell_setting monoclinic
_symmetry_space_group_name_Hall '-C 2yc'
_symmetry_space_group_name_H-M 'C 1 2/c 1'
_cell_angle_alpha 90
_cell_angle_beta 94.6473(15)
_cell_angle_gamma 90
_cell_formula_units_Z 4
_cell_length_a 10.8039(5)
_cell_length_b 12.6209(7)
_cell_length_c 8.1704(3)
_cell_measurement_reflns_used 4525
_cell_measurement_temperature 290.0(10)
_cell_measurement_theta_max 27.46
_cell_measurement_theta_min 3.23
_cell_volume 1110.41(9)
_computing_cell_refinement 'RAPID-AUTO (Rigaku, 2006)'
_computing_data_collection 'RAPID-AUTO (Rigaku, 2006)'
_computing_data_reduction 'RAPID-AUTO (Rigaku, 2006)'
_computing_molecular_graphics 'locally modified version of ORTEP (Johnson, 1965)'
_computing_publication_material 'WinGX (Farrugia, 1999)'
_computing_structure_refinement 'SHELXL97 (Sheldrick, 2008)'
_computing_structure_solution 'SHELXS97 (Sheldrick, 2008)'
_diffrn_ambient_temperature 290.0(10)
_diffrn_measured_fraction_theta_full 0.998
_diffrn_measured_fraction_theta_max 0.998
_diffrn_measurement_device_type 'Rigaku R-AXIS RAPID'
_diffrn_measurement_method \w
_diffrn_radiation_monochromator graphite
_diffrn_radiation_source 'fine-focus sealed tube'
_diffrn_radiation_type MoK\a
_diffrn_radiation_wavelength 0.71073
_diffrn_reflns_av_R_equivalents 0.0375
_diffrn_reflns_limit_h_max 14
_diffrn_reflns_limit_h_min -11
_diffrn_reflns_limit_k_max 16
_diffrn_reflns_limit_k_min -16
_diffrn_reflns_limit_l_max 10
_diffrn_reflns_limit_l_min -10
_diffrn_reflns_number 5325
_diffrn_reflns_theta_full 27.47
_diffrn_reflns_theta_max 27.47
_diffrn_reflns_theta_min 3.23
_diffrn_standards_number 0
_exptl_absorpt_coefficient_mu 31.39
_exptl_absorpt_correction_T_max 1.000
_exptl_absorpt_correction_T_min 0.415
_exptl_absorpt_correction_type multi-scan
_exptl_absorpt_process_details '(NUMABS; Higashi, 2000)'
_exptl_crystal_colour black
_exptl_crystal_density_diffrn 5.215
_exptl_crystal_density_method 'not measured'
_exptl_crystal_description needle
_exptl_crystal_F_000 1508.8
_exptl_crystal_size_max 0.360
_exptl_crystal_size_mid 0.022
_exptl_crystal_size_min 0.020
_refine_diff_density_max 1.074
_refine_diff_density_min -0.722
_refine_ls_extinction_method none
_refine_ls_goodness_of_fit_ref 1.121
_refine_ls_hydrogen_treatment undef
_refine_ls_matrix_type full
_refine_ls_number_parameters 52
_refine_ls_number_reflns 1281
_refine_ls_number_restraints 0
_refine_ls_restrained_S_all 1.121
_refine_ls_R_factor_all 0.0267
_refine_ls_R_factor_gt 0.0223
_refine_ls_shift/su_max 0.001
_refine_ls_shift/su_mean 0
_refine_ls_structure_factor_coef Fsqd
_refine_ls_weighting_details 'calc w=1/[\s^2^(Fo^2^)+(0.0198P)^2^+0.9634P] where P=(Fo^2^+2Fc^2^)/3'
_refine_ls_weighting_scheme calc
_refine_ls_wR_factor_ref 0.0514
_reflns_number_gt 1141
_reflns_number_total 1281
_reflns_threshold_expression I>2\s(I)
_cod_data_source_file jj2093.cif
_cod_data_source_block I
_cod_original_sg_symbol_H-M 'C 2/c'
_cod_database_code 2231571
_cod_database_fobs_code 2231571

loop_
_symmetry_equiv_pos_as_xyz
'x, y, z'
'-x, y, -z+1/2'
'x+1/2, y+1/2, z'
'-x+1/2, y+1/2, -z+1/2'
'-x, -y, -z'
'x, -y, z-1/2'
'-x+1/2, -y+1/2, -z'
'x+1/2, -y+1/2, z-1/2'

loop_
_atom_site_type_symbol
_atom_site_label
_atom_site_fract_x
_atom_site_fract_y
_atom_site_fract_z
_atom_site_U_iso_or_equiv
_atom_site_adp_type
_atom_site_calc_flag
_atom_site_refinement_flags
_atom_site_occupancy
Nb Nb1 0.13016(4) 0.26771(3) 0.41322(4) 0.01363(17) Uani d P 0.706(5)
V V1 0.13016(4) 0.26771(3) 0.41322(4) 0.01363(17) Uani d P 0.294(5)
Se Se1 0 0.41770(5) 0.25 0.02302(15) Uani d S 1
Se Se2 -0.06049(4) 0.35079(4) 0.54157(5) 0.02270(13) Uani d . 1
Se Se3 -0.10370(4) 0.19147(4) 0.39677(5) 0.01982(12) Uani d . 1
Se Se4 0.23604(4) 0.08172(4) 0.44427(5) 0.02230(12) Uani d . 1
Se Se5 0.16278(4) 0.15311(4) 0.67875(5) 0.02290(12) Uani d . 1

loop_
_atom_site_aniso_label
_atom_site_aniso_U_11
_atom_site_aniso_U_22
_atom_site_aniso_U_33
_atom_site_aniso_U_12
_atom_site_aniso_U_13
_atom_site_aniso_U_23
Nb1 0.0106(2) 0.0172(3) 0.0130(2) 0.00056(16) 0.00004(14) 0.00019(15)
V1 0.0106(2) 0.0172(3) 0.0130(2) 0.00056(16) 0.00004(14) 0.00019(15)
Se1 0.0181(3) 0.0191(3) 0.0305(3) 0 -0.0063(2) 0
Se2 0.0191(2) 0.0305(3) 0.0185(2) 0.00413(18) 0.00163(15) -0.00470(17)
Se3 0.0163(2) 0.0254(3) 0.0177(2) -0.00295(18) 0.00143(14) 0.00224(16)
Se4 0.0207(2) 0.0198(2) 0.0256(2) 0.00210(18) -0.00346(16) -0.00309(17)
Se5 0.0180(2) 0.0314(3) 0.0191(2) -0.00145(19) 0.00056(14) 0.00614(17)

loop_
_atom_type_symbol
_atom_type_description
_atom_type_scat_dispersion_real
_atom_type_scat_dispersion_imag
_atom_type_scat_source
Nb Nb -2.0727 0.6215 'International Tables Vol C Tables 4.2.6.8 and 6.1.1.4'
V V 0.3005 0.5294 'International Tables Vol C Tables 4.2.6.8 and 6.1.1.4'
Se Se -0.0929 2.2259 'International Tables Vol C Tables 4.2.6.8 and 6.1.1.4'

loop_
_geom_angle_atom_site_label_1
_geom_angle_atom_site_label_2
_geom_angle_atom_site_label_3
_geom_angle_site_symmetry_1
_geom_angle_site_symmetry_3
_geom_angle
Se4 Nb1 Se2 7_556 . 87.402(19)
Se4 Nb1 Se5 7_556 . 90.002(18)
Se2 Nb1 Se5 . . 86.924(18)
Se4 Nb1 Se4 7_556 . 112.894(17)
Se2 Nb1 Se4 . . 132.53(2)
Se5 Nb1 Se4 . . 52.604(16)
Se4 Nb1 Se5 7_556 7_556 52.629(16)
Se2 Nb1 Se5 . 7_556 133.17(2)
Se5 Nb1 Se5 . 7_556 112.948(17)
Se4 Nb1 Se5 . 7_556 89.611(19)
Se4 Nb1 Se1 7_556 . 87.508(19)
Se2 Nb1 Se1 . . 60.729(13)
Se5 Nb1 Se1 . . 147.63(2)
Se4 Nb1 Se1 . . 154.09(2)
Se5 Nb1 Se1 7_556 . 90.793(17)
Se4 Nb1 Se3 7_556 . 140.03(2)
Se2 Nb1 Se3 . . 52.827(16)
Se5 Nb1 Se3 . . 84.635(18)
Se4 Nb1 Se3 . . 94.89(2)
Se5 Nb1 Se3 7_556 . 160.346(19)
Se1 Nb1 Se3 . . 76.889(16)
Se4 Nb1 Se3 7_556 2 133.74(2)
Se2 Nb1 Se3 . 2 119.558(18)
Se5 Nb1 Se3 . 2 125.39(2)
Se4 Nb1 Se3 . 2 77.498(17)
Se5 Nb1 Se3 7_556 2 83.958(17)
Se1 Nb1 Se3 . 2 76.786(16)
Se3 Nb1 Se3 . 2 78.391(18)
Se4 Nb1 V1 7_556 7_556 56.614(16)
Se2 Nb1 V1 . 7_556 124.88(2)
Se5 Nb1 V1 . 7_556 56.603(16)
Se4 Nb1 V1 . 7_556 56.281(17)
Se5 Nb1 V1 7_556 7_556 56.345(16)
Se1 Nb1 V1 . 7_556 140.90(3)
Se3 Nb1 V1 . 7_556 140.29(3)
Se3 Nb1 V1 2 7_556 115.34(2)
Se4 Nb1 Nb1 7_556 7_556 56.614(16)
Se2 Nb1 Nb1 . 7_556 124.88(2)
Se5 Nb1 Nb1 . 7_556 56.603(16)
Se4 Nb1 Nb1 . 7_556 56.281(17)
Se5 Nb1 Nb1 7_556 7_556 56.345(16)
Se1 Nb1 Nb1 . 7_556 140.90(3)
Se3 Nb1 Nb1 . 7_556 140.29(3)
Se3 Nb1 Nb1 2 7_556 115.34(2)
V1 Nb1 Nb1 7_556 7_556 0.00(2)
V1 Se1 Nb1 2 . 88.93(3)
Nb1 Se1 Nb1 2 . 88.93(3)
V1 Se1 Se2 2 2 58.774(15)
Nb1 Se1 Se2 2 2 58.774(15)
Nb1 Se1 Se2 . 2 93.73(2)
V1 Se1 Se2 2 . 93.73(2)
Nb1 Se1 Se2 2 . 93.73(2)
Nb1 Se1 Se2 . . 58.774(15)
Se2 Se1 Se2 2 . 142.96(3)
Se3 Se2 Nb1 . . 65.560(17)
Se3 Se2 Se1 . . 82.79(2)
Nb1 Se2 Se1 . . 60.497(15)
Se2 Se3 Nb1 . . 61.613(16)
Se2 Se3 V1 . 2 99.67(2)
Nb1 Se3 V1 . 2 86.973(17)
Se2 Se3 Nb1 . 2 99.67(2)
Nb1 Se3 Nb1 . 2 86.973(17)
Se5 Se4 V1 . 7_556 63.925(18)
Se5 Se4 Nb1 . 7_556 63.925(18)
Se5 Se4 Nb1 . . 63.540(17)
V1 Se4 Nb1 7_556 . 67.105(17)
Nb1 Se4 Nb1 7_556 . 67.105(17)
Se4 Se5 Nb1 . . 63.856(18)
Se4 Se5 V1 . 7_556 63.447(18)
Nb1 Se5 V1 . 7_556 67.052(17)
Se4 Se5 Nb1 . 7_556 63.447(18)
Nb1 Se5 Nb1 . 7_556 67.052(17)

loop_
_geom_bond_atom_site_label_1
_geom_bond_atom_site_label_2
_geom_bond_site_symmetry_2
_geom_bond_distance
Nb1 Se4 7_556 2.6046(6)
Nb1 Se2 . 2.6061(6)
Nb1 Se5 . 2.6075(6)
Nb1 Se4 . 2.6146(6)
Nb1 Se5 7_556 2.6153(6)
Nb1 Se1 . 2.6524(6)
Nb1 Se3 . 2.6968(6)
Nb1 Se3 2 2.7028(5)
Nb1 V1 7_556 2.8847(7)
Nb1 Nb1 7_556 2.8847(7)
Se1 V1 2 2.6524(6)
Se1 Nb1 2 2.6524(6)
Se1 Se2 2 2.6584(5)
Se1 Se2 . 2.6584(5)
Se2 Se3 . 2.3603(6)
Se3 V1 2 2.7028(5)
Se3 Nb1 2 2.7028(5)
Se4 Se5 . 2.3140(6)
Se4 V1 7_556 2.6046(6)
Se4 Nb1 7_556 2.6046(6)
Se5 V1 7_556 2.6153(6)
Se5 Nb1 7_556 2.6153(6)

loop_
_geom_torsion_atom_site_label_1
_geom_torsion_atom_site_label_2
_geom_torsion_atom_site_label_3
_geom_torsion_atom_site_label_4
_geom_torsion_site_symmetry_1
_geom_torsion_site_symmetry_4
_geom_torsion
Se4 Nb1 Se1 V1 7_556 2 176.568(19)
Se2 Nb1 Se1 V1 . 2 -95.014(17)
Se5 Nb1 Se1 V1 . 2 -97.37(4)
Se4 Nb1 Se1 V1 . 2 33.29(4)
Se5 Nb1 Se1 V1 7_556 2 124.029(18)
Se3 Nb1 Se1 V1 . 2 -40.511(11)
Se3 Nb1 Se1 V1 2 2 40.424(11)
V1 Nb1 Se1 V1 7_556 2 154.52(4)
Nb1 Nb1 Se1 V1 7_556 2 154.52(4)
Se4 Nb1 Se1 Nb1 7_556 2 176.568(19)
Se2 Nb1 Se1 Nb1 . 2 -95.014(17)
Se5 Nb1 Se1 Nb1 . 2 -97.37(4)
Se4 Nb1 Se1 Nb1 . 2 33.29(4)
Se5 Nb1 Se1 Nb1 7_556 2 124.029(18)
Se3 Nb1 Se1 Nb1 . 2 -40.511(11)
Se3 Nb1 Se1 Nb1 2 2 40.424(11)
V1 Nb1 Se1 Nb1 7_556 2 154.52(4)
Nb1 Nb1 Se1 Nb1 7_556 2 154.52(4)
Se4 Nb1 Se1 Se2 7_556 2 117.956(18)
Se2 Nb1 Se1 Se2 . 2 -153.63(2)
Se5 Nb1 Se1 Se2 . 2 -155.98(4)
Se4 Nb1 Se1 Se2 . 2 -25.33(5)
Se5 Nb1 Se1 Se2 7_556 2 65.416(18)
Se3 Nb1 Se1 Se2 . 2 -99.124(18)
Se3 Nb1 Se1 Se2 2 2 -18.189(16)
V1 Nb1 Se1 Se2 7_556 2 95.90(4)
Nb1 Nb1 Se1 Se2 7_556 2 95.90(4)
Se4 Nb1 Se1 Se2 7_556 . -88.417(19)
Se5 Nb1 Se1 Se2 . . -2.35(4)
Se4 Nb1 Se1 Se2 . . 128.30(5)
Se5 Nb1 Se1 Se2 7_556 . -140.96(2)
Se3 Nb1 Se1 Se2 . . 54.503(16)
Se3 Nb1 Se1 Se2 2 . 135.44(2)
V1 Nb1 Se1 Se2 7_556 . -110.47(4)
Nb1 Nb1 Se1 Se2 7_556 . -110.47(4)
Se4 Nb1 Se2 Se3 7_556 . -175.74(2)
Se5 Nb1 Se2 Se3 . . -85.597(19)
Se4 Nb1 Se2 Se3 . . -56.60(3)
Se5 Nb1 Se2 Se3 7_556 . 155.39(3)
Se1 Nb1 Se2 Se3 . . 95.663(19)
Se3 Nb1 Se2 Se3 2 . 43.91(2)
V1 Nb1 Se2 Se3 7_556 . -130.41(3)
Nb1 Nb1 Se2 Se3 7_556 . -130.41(3)
Se4 Nb1 Se2 Se1 7_556 . 88.598(19)
Se5 Nb1 Se2 Se1 . . 178.74(2)
Se4 Nb1 Se2 Se1 . . -152.27(3)
Se5 Nb1 Se2 Se1 7_556 . 59.73(3)
Se3 Nb1 Se2 Se1 . . -95.663(19)
Se3 Nb1 Se2 Se1 2 . -51.75(2)
V1 Nb1 Se2 Se1 7_556 . 133.92(3)
Nb1 Nb1 Se2 Se1 7_556 . 133.92(3)
V1 Se1 Se2 Se3 2 . 20.533(18)
Nb1 Se1 Se2 Se3 2 . 20.533(18)
Nb1 Se1 Se2 Se3 . . -65.948(18)
Se2 Se1 Se2 Se3 2 . -18.564(12)
V1 Se1 Se2 Nb1 2 . 86.48(2)
Nb1 Se1 Se2 Nb1 2 . 86.48(2)
Se2 Se1 Se2 Nb1 2 . 47.384(12)
Se1 Se2 Se3 Nb1 . . 60.808(13)
Nb1 Se2 Se3 V1 . 2 -81.199(17)
Se1 Se2 Se3 V1 . 2 -20.391(16)
Nb1 Se2 Se3 Nb1 . 2 -81.199(17)
Se1 Se2 Se3 Nb1 . 2 -20.391(16)
Se4 Nb1 Se3 Se2 7_556 . 6.64(3)
Se5 Nb1 Se3 Se2 . . 90.205(19)
Se4 Nb1 Se3 Se2 . . 141.87(2)
Se5 Nb1 Se3 Se2 7_556 . -115.45(7)
Se1 Nb1 Se3 Se2 . . -63.036(16)
Se3 Nb1 Se3 Se2 2 . -141.981(19)
V1 Nb1 Se3 Se2 7_556 . 102.13(4)
Nb1 Nb1 Se3 Se2 7_556 . 102.13(4)
Se4 Nb1 Se3 V1 7_556 2 109.33(2)
Se2 Nb1 Se3 V1 . 2 102.699(18)
Se5 Nb1 Se3 V1 . 2 -167.096(18)
Se4 Nb1 Se3 V1 . 2 -115.431(19)
Se5 Nb1 Se3 V1 7_556 2 -12.76(8)
Se1 Nb1 Se3 V1 . 2 39.663(15)
Se3 Nb1 Se3 V1 2 2 -39.28(2)
V1 Nb1 Se3 V1 7_556 2 -155.17(3)
Nb1 Nb1 Se3 V1 7_556 2 -155.17(3)
Se4 Nb1 Se3 Nb1 7_556 2 109.33(2)
Se2 Nb1 Se3 Nb1 . 2 102.699(18)
Se5 Nb1 Se3 Nb1 . 2 -167.096(18)
Se4 Nb1 Se3 Nb1 . 2 -115.431(19)
Se5 Nb1 Se3 Nb1 7_556 2 -12.76(8)
Se1 Nb1 Se3 Nb1 . 2 39.663(15)
Se3 Nb1 Se3 Nb1 2 2 -39.28(2)
V1 Nb1 Se3 Nb1 7_556 2 -155.17(3)
Nb1 Nb1 Se3 Nb1 7_556 2 -155.17(3)
Se4 Nb1 Se4 Se5 7_556 . 71.168(19)
Se2 Nb1 Se4 Se5 . . -37.53(3)
Se5 Nb1 Se4 Se5 7_556 . 119.734(16)
Se1 Nb1 Se4 Se5 . . -149.25(5)
Se3 Nb1 Se4 Se5 . . -79.423(19)
Se3 Nb1 Se4 Se5 2 . -156.37(2)
V1 Nb1 Se4 Se5 7_556 . 71.168(19)
Nb1 Nb1 Se4 Se5 7_556 . 71.168(19)
Se4 Nb1 Se4 V1 7_556 7_556 0.0
Se2 Nb1 Se4 V1 . 7_556 -108.70(3)
Se5 Nb1 Se4 V1 . 7_556 -71.168(19)
Se5 Nb1 Se4 V1 7_556 7_556 48.565(15)
Se1 Nb1 Se4 V1 . 7_556 139.58(5)
Se3 Nb1 Se4 V1 . 7_556 -150.59(2)
Se3 Nb1 Se4 V1 2 7_556 132.46(2)
Nb1 Nb1 Se4 V1 7_556 7_556 0.0
Se4 Nb1 Se4 Nb1 7_556 7_556 0.0
Se2 Nb1 Se4 Nb1 . 7_556 -108.70(3)
Se5 Nb1 Se4 Nb1 . 7_556 -71.168(19)
Se5 Nb1 Se4 Nb1 7_556 7_556 48.565(15)
Se1 Nb1 Se4 Nb1 . 7_556 139.58(5)
Se3 Nb1 Se4 Nb1 . 7_556 -150.59(2)
Se3 Nb1 Se4 Nb1 2 7_556 132.46(2)
V1 Nb1 Se4 Nb1 7_556 7_556 0.0
V1 Se4 Se5 Nb1 7_556 . 76.099(17)
Nb1 Se4 Se5 Nb1 7_556 . 76.099(17)
Nb1 Se4 Se5 V1 7_556 7_556 0.0
Nb1 Se4 Se5 V1 . 7_556 -76.099(17)
V1 Se4 Se5 Nb1 7_556 7_556 0.0
Nb1 Se4 Se5 Nb1 . 7_556 -76.099(17)
Se4 Nb1 Se5 Se4 7_556 . -119.319(18)
Se2 Nb1 Se5 Se4 . . 153.28(2)
Se5 Nb1 Se5 Se4 7_556 . -70.55(2)
Se1 Nb1 Se5 Se4 . . 155.34(4)
Se3 Nb1 Se5 Se4 . . 100.35(2)
Se3 Nb1 Se5 Se4 2 . 28.69(2)
V1 Nb1 Se5 Se4 7_556 . -70.55(2)
Nb1 Nb1 Se5 Se4 7_556 . -70.55(2)
Se4 Nb1 Se5 V1 7_556 7_556 -48.766(16)
Se2 Nb1 Se5 V1 . 7_556 -136.16(2)
Se4 Nb1 Se5 V1 . 7_556 70.55(2)
Se5 Nb1 Se5 V1 7_556 7_556 0.0
Se1 Nb1 Se5 V1 . 7_556 -134.11(5)
Se3 Nb1 Se5 V1 . 7_556 170.90(3)
Se3 Nb1 Se5 V1 2 7_556 99.24(3)
Nb1 Nb1 Se5 V1 7_556 7_556 0.0
Se4 Nb1 Se5 Nb1 7_556 7_556 -48.766(16)
Se2 Nb1 Se5 Nb1 . 7_556 -136.16(2)
Se4 Nb1 Se5 Nb1 . 7_556 70.55(2)
Se5 Nb1 Se5 Nb1 7_556 7_556 0.0
Se1 Nb1 Se5 Nb1 . 7_556 -134.11(5)
Se3 Nb1 Se5 Nb1 . 7_556 170.90(3)
Se3 Nb1 Se5 Nb1 2 7_556 99.24(3)
V1 Nb1 Se5 Nb1 7_556 7_556 0.0
